data_7042198
loop_
_publ_author_name
'Khalfaoui, Ouafa'
'Beghidja, Adel'
'Long, J\'er\^ome'
'Boussadia, Ahlem'
'Beghidja, Chahrazed'
'Guari, Yannick'
'Larionova, Joulia'

_publ_section_title
;
 Cinnamic acid derivative rare-earth dinuclear complexes and
 one-dimensional architectures: synthesis, characterization and magnetic
 properties.
;
_journal_issue 12
_journal_name_full 'Dalton transactions (Cambridge, England : 2003)'
_journal_page_first 3943
_journal_page_last 3952
_journal_paper_doi 10.1039/c7dt00326a
_journal_volume 46
_journal_year 2017
_chemical_formula_moiety 'C32 H33 Nd O10 S'
_chemical_formula_sum 'C32 H33 Nd O10 S'
_chemical_formula_weight 753.88
_space_group_crystal_system triclinic
_space_group_IT_number 2
_space_group_name_Hall '-P 1'
_space_group_name_H-M_alt 'P -1'
_symmetry_space_group_name_Hall '-P 1'
_symmetry_space_group_name_H-M 'P -1'
_atom_sites_solution_hydrogens mixed
_atom_sites_solution_primary direct
_audit_block_doi 10.5517/ccdc.csd.cc1nbw62
_audit_creation_date 2016-11-05
_audit_creation_method
;
Olex2 1.2
(compiled 2016.08.31 svn.r3340 for OlexSys, GUI svn.r5227)
;
_audit_update_record
;
2017-01-26 deposited with the CCDC.
2017-02-22 downloaded from the CCDC.
;
_cell_angle_alpha 83.4560(10)
_cell_angle_beta 81.0410(10)
_cell_angle_gamma 88.2160(10)
_cell_formula_units_Z 2
_cell_length_a 7.70450(10)
_cell_length_b 13.4545(3)
_cell_length_c 16.0890(3)
_cell_measurement_reflns_used 9976
_cell_measurement_temperature 293(2)
_cell_measurement_theta_max 30.43
_cell_measurement_theta_min 2.68
_cell_volume 1636.56(5)
_computing_cell_refinement 'Bruker SAINT'
_computing_data_reduction 'Bruker SAINT'
_computing_molecular_graphics 'Bruker SHELXTL'
_computing_publication_material 'Bruker SHELXTL'
_computing_structure_refinement 'SHELXL-2014 (Sheldrick 2014)'
_computing_structure_solution 'SHELXS-97 (Sheldrick 2008)'
_diffrn_ambient_temperature 293(2)
_diffrn_measured_fraction_theta_full 0.997
_diffrn_measured_fraction_theta_max 0.997
_diffrn_measurement_device_type 'Bruker APEX-II CCD'
_diffrn_measurement_method '\f and \w scans'
_diffrn_radiation_type MoK\a
_diffrn_radiation_wavelength 0.71073
_diffrn_reflns_av_R_equivalents 0.0358
_diffrn_reflns_av_unetI/netI 0.0306
_diffrn_reflns_Laue_measured_fraction_full 0.997
_diffrn_reflns_Laue_measured_fraction_max 0.997
_diffrn_reflns_limit_h_max 9
_diffrn_reflns_limit_h_min -9
_diffrn_reflns_limit_k_max 16
_diffrn_reflns_limit_k_min -16
_diffrn_reflns_limit_l_max 20
_diffrn_reflns_limit_l_min -20
_diffrn_reflns_number 28867
_diffrn_reflns_point_group_measured_fraction_full 0.997
_diffrn_reflns_point_group_measured_fraction_max 0.997
_diffrn_reflns_theta_full 25.242
_diffrn_reflns_theta_max 26.372
_diffrn_reflns_theta_min 2.787
_diffrn_standards_number 0
_exptl_absorpt_coefficient_mu 1.704
_exptl_absorpt_correction_type none
_exptl_crystal_colour 'clear light colourless'
_exptl_crystal_colour_lustre clear
_exptl_crystal_colour_modifier light
_exptl_crystal_colour_primary colourless
_exptl_crystal_density_diffrn 1.530
_exptl_crystal_description block
_exptl_crystal_F_000 762
_exptl_crystal_size_max 0.1
_exptl_crystal_size_mid 0.08
_exptl_crystal_size_min 0.06
_refine_diff_density_max 0.886
_refine_diff_density_min -0.446
_refine_diff_density_rms 0.074
_refine_ls_extinction_method none
_refine_ls_goodness_of_fit_ref 1.041
_refine_ls_hydrogen_treatment mixed
_refine_ls_matrix_type full
_refine_ls_number_parameters 404
_refine_ls_number_reflns 6680
_refine_ls_number_restraints 0
_refine_ls_restrained_S_all 1.041
_refine_ls_R_factor_all 0.0297
_refine_ls_R_factor_gt 0.0237
_refine_ls_shift/su_max 0.002
_refine_ls_shift/su_mean 0.000
_refine_ls_structure_factor_coef Fsqd
_refine_ls_weighting_details 'w=1/[\s^2^(Fo^2^)+(0.0264P)^2^+0.6311P] where P=(Fo^2^+2Fc^2^)/3'
_refine_ls_weighting_scheme calc
_refine_ls_wR_factor_gt 0.0528
_refine_ls_wR_factor_ref 0.0555
_reflns_Friedel_coverage 0.000
_reflns_number_gt 5969
_reflns_number_total 6680
_reflns_threshold_expression 'I > 2\s(I)'
_cod_data_source_file c7dt00326a2.cif
_cod_data_source_block FM4
_cod_depositor_comments 'Adding full bibliography for 7042193--7042199.cif.'
_cod_database_code 7042198
_shelx_space_group_comment
;
The symmetry employed for this shelxl refinement is uniquely defined
by the following loop, which should always be used as a source of
symmetry information in preference to the above space-group names.
They are only intended as comments.
;
_olex2_refinement_description
;
1. Fixed Uiso
 At 1.2 times of:
  All C(H) groups
 At 1.5 times of:
  All C(H,H,H) groups
2. Others
 Fixed X: H12(0.2156)
 Fixed Y: H12(0.8347)
 Fixed Z: H12(0.3804)
3.a Me refined with riding coordinates:
 C10(H10A,H10B,H10C), C20(H20A,H20B,H20C), C30(H30A,H30B,H30C)
3.b Aromatic/amide H refined with riding coordinates:
 C2(H2), C3(H3), C5(H5), C7(H7), C8(H8), C9(H9), C15(H15), C16(H16), C17(H17),
 C19(H19), C22(H22), C23(H23), C25(H25), C26(H26), C27(H27), C29(H29)
3.c Idealised Me refined as rotating group:
 C31(H31A,H31B,H31C), C32(H32A,H32B,H32C)
;
_shelx_shelxl_version_number 2014/7
_olex2_submission_special_instructions 'No special instructions were received'

loop_
_space_group_symop_operation_xyz
'x, y, z'
'-x, -y, -z'

loop_
_atom_site_label
_atom_site_type_symbol
_atom_site_fract_x
_atom_site_fract_y
_atom_site_fract_z
_atom_site_U_iso_or_equiv
_atom_site_adp_type
_atom_site_occupancy
_atom_site_site_symmetry_order
_atom_site_calc_flag
_atom_site_refinement_flags_posn
Nd1 Nd 0.75416(2) 0.95031(2) 0.47591(2) 0.02018(5) Uani 1 1 d .
S1 S 0.91620(12) 0.71810(6) 0.56877(5) 0.0493(2) Uani 1 1 d .
O1 O 0.9406(2) 0.94003(14) 0.33374(11) 0.0332(4) Uani 1 1 d .
O2 O 1.0687(2) 1.02486(14) 0.41503(10) 0.0287(4) Uani 1 1 d .
O3 O 1.2389(3) 1.04206(18) -0.11108(12) 0.0498(6) Uani 1 1 d .
O4 O 0.6282(2) 0.82318(14) 0.40047(12) 0.0355(4) Uani 1 1 d .
O5 O 0.4356(2) 0.94047(13) 0.43623(11) 0.0290(4) Uani 1 1 d .
O6 O 0.2742(3) 0.41957(16) 0.22530(17) 0.0593(7) Uani 1 1 d .
O7 O 0.5826(2) 0.84125(13) 0.58909(11) 0.0320(4) Uani 1 1 d .
O8 O 0.6948(2) 1.10124(15) 0.38680(12) 0.0406(5) Uani 1 1 d .
O9 O 0.2860(4) 0.48901(18) 0.98072(16) 0.0664(7) Uani 1 1 d .
O10 O 0.9391(2) 0.79985(14) 0.49559(12) 0.0378(5) Uani 1 1 d .
C1 C 1.0571(3) 0.99891(19) 0.34179(15) 0.0245(5) Uani 1 1 d .
C2 C 1.1797(3) 1.0420(2) 0.26778(16) 0.0294(6) Uani 1 1 d .
H2 H 1.2659 1.0857 0.2752 0.035 Uiso 1 1 calc R
C3 C 1.1684(3) 1.0190(2) 0.19047(16) 0.0294(6) Uani 1 1 d .
H3 H 1.0865 0.9707 0.1877 0.035 Uiso 1 1 calc R
C4 C 1.2678(3) 1.0597(2) 0.10936(15) 0.0275(5) Uani 1 1 d .
C5 C 1.2190(3) 1.0328(2) 0.03540(15) 0.0312(6) Uani 1 1 d .
H5 H 1.1299 0.9868 0.0389 0.037 Uiso 1 1 calc R
C6 C 1.3011(3) 1.0736(2) -0.04354(16) 0.0327(6) Uani 1 1 d .
C7 C 1.4353(4) 1.1404(2) -0.04933(17) 0.0364(6) Uani 1 1 d .
H7 H 1.4911 1.1679 -0.1020 0.044 Uiso 1 1 calc R
C8 C 1.4863(4) 1.1663(2) 0.02409(18) 0.0380(7) Uani 1 1 d .
H8 H 1.5773 1.2112 0.0202 0.046 Uiso 1 1 calc R
C9 C 1.4053(4) 1.1269(2) 0.10266(17) 0.0338(6) Uani 1 1 d .
H9 H 1.4419 1.1449 0.1512 0.041 Uiso 1 1 calc R
C10 C 1.3217(5) 1.0802(3) -0.19413(18) 0.0606(10) Uani 1 1 d .
H10A H 1.2666 1.0527 -0.2358 0.091 Uiso 1 1 calc R
H10B H 1.3100 1.1518 -0.2011 0.091 Uiso 1 1 calc R
H10C H 1.4441 1.0618 -0.2011 0.091 Uiso 1 1 calc R
C11 C 0.4753(3) 0.85793(19) 0.40537(15) 0.0256(5) Uani 1 1 d .
C12 C 0.3366(3) 0.8040(2) 0.37501(17) 0.0301(6) Uani 1 1 d .
H12 H 0.2156 0.8347 0.3804 0.049(9) Uiso 1 1 d .
C13 C 0.3724(4) 0.7229(2) 0.33665(19) 0.0344(6) Uani 1 1 d .
H13 H 0.488(4) 0.698(2) 0.3288(18) 0.041(8) Uiso 1 1 d .
C14 C 0.2487(4) 0.6612(2) 0.30478(18) 0.0349(6) Uani 1 1 d .
C15 C 0.0729(4) 0.6885(2) 0.3019(2) 0.0475(8) Uani 1 1 d .
H15 H 0.0290 0.7490 0.3198 0.057 Uiso 1 1 calc R
C16 C -0.0346(4) 0.6253(3) 0.2725(2) 0.0513(9) Uani 1 1 d .
H16 H -0.1512 0.6442 0.2707 0.062 Uiso 1 1 calc R
C17 C 0.0252(4) 0.5346(2) 0.24564(19) 0.0425(7) Uani 1 1 d .
H17 H -0.0502 0.4931 0.2261 0.051 Uiso 1 1 calc R
C18 C 0.1983(4) 0.5066(2) 0.24816(18) 0.0376(7) Uani 1 1 d .
C19 C 0.3075(4) 0.5702(2) 0.27812(18) 0.0374(7) Uani 1 1 d .
H19 H 0.4239 0.5510 0.2803 0.045 Uiso 1 1 calc R
C20 C 0.1752(5) 0.3552(3) 0.1859(3) 0.0635(10) Uani 1 1 d .
H20A H 0.2443 0.2967 0.1731 0.095 Uiso 1 1 calc R
H20B H 0.0697 0.3357 0.2236 0.095 Uiso 1 1 calc R
H20C H 0.1452 0.3901 0.1345 0.095 Uiso 1 1 calc R
C21 C 0.4306(3) 0.84255(19) 0.63134(16) 0.0273(5) Uani 1 1 d .
C22 C 0.3985(3) 0.77306(19) 0.71118(16) 0.0293(6) Uani 1 1 d .
H22 H 0.4755 0.7195 0.7193 0.035 Uiso 1 1 calc R
C23 C 0.2632(3) 0.7859(2) 0.77057(16) 0.0308(6) Uani 1 1 d .
H23 H 0.1869 0.8383 0.7577 0.037 Uiso 1 1 calc R
C24 C 0.2168(3) 0.7289(2) 0.85417(17) 0.0313(6) Uani 1 1 d .
C25 C 0.1003(4) 0.7728(2) 0.91413(19) 0.0429(7) Uani 1 1 d .
H25 H 0.0539 0.8362 0.9007 0.051 Uiso 1 1 calc R
C26 C 0.0523(4) 0.7226(3) 0.9942(2) 0.0546(9) Uani 1 1 d .
H26 H -0.0247 0.7529 1.0345 0.066 Uiso 1 1 calc R
C27 C 0.1175(4) 0.6292(3) 1.0139(2) 0.0557(9) Uani 1 1 d .
H27 H 0.0846 0.5958 1.0677 0.067 Uiso 1 1 calc R
C28 C 0.2326(4) 0.5835(2) 0.95429(19) 0.0434(7) Uani 1 1 d .
C29 C 0.2845(4) 0.6333(2) 0.87443(17) 0.0342(6) Uani 1 1 d .
H29 H 0.3637 0.6034 0.8347 0.041 Uiso 1 1 calc R
C30 C 0.3916(6) 0.4343(3) 0.9212(3) 0.0771(12) Uani 1 1 d .
H30A H 0.4192 0.3696 0.9481 0.116 Uiso 1 1 calc R
H30B H 0.3288 0.4264 0.8753 0.116 Uiso 1 1 calc R
H30C H 0.4983 0.4698 0.8996 0.116 Uiso 1 1 calc R
C31 C 1.1212(6) 0.6523(3) 0.5590(3) 0.0812(13) Uani 1 1 d .
H31A H 1.1470 0.6301 0.5037 0.122 Uiso 1 1 calc GR
H31B H 1.1148 0.5954 0.6012 0.122 Uiso 1 1 calc GR
H31C H 1.2123 0.6958 0.5668 0.122 Uiso 1 1 calc GR
C32 C 0.7851(6) 0.6288(3) 0.5354(3) 0.0832(13) Uani 1 1 d .
H32A H 0.6710 0.6573 0.5302 0.125 Uiso 1 1 calc GR
H32B H 0.7734 0.5707 0.5763 0.125 Uiso 1 1 calc GR
H32C H 0.8401 0.6101 0.4815 0.125 Uiso 1 1 calc GR

loop_
_atom_site_aniso_label
_atom_site_aniso_U_11
_atom_site_aniso_U_22
_atom_site_aniso_U_33
_atom_site_aniso_U_23
_atom_site_aniso_U_13
_atom_site_aniso_U_12
Nd1 0.01770(7) 0.02584(8) 0.01724(7) -0.00234(5) -0.00319(5) -0.00168(5)
S1 0.0585(5) 0.0451(5) 0.0399(4) 0.0057(3) -0.0039(4) 0.0099(4)
O1 0.0299(10) 0.0476(12) 0.0225(9) -0.0082(8) 0.0002(8) -0.0114(9)
O2 0.0241(9) 0.0480(11) 0.0147(8) -0.0048(8) -0.0038(7) -0.0039(8)
O3 0.0457(12) 0.0857(17) 0.0194(10) -0.0041(10) -0.0069(9) -0.0204(12)
O4 0.0248(9) 0.0406(11) 0.0446(12) -0.0194(9) -0.0057(8) -0.0014(8)
O5 0.0304(9) 0.0306(10) 0.0292(10) -0.0122(8) -0.0084(8) 0.0001(8)
O6 0.0606(15) 0.0374(12) 0.0904(19) -0.0307(12) -0.0281(14) 0.0020(11)
O7 0.0258(9) 0.0351(10) 0.0315(10) 0.0038(8) 0.0013(8) -0.0014(8)
O8 0.0271(10) 0.0480(12) 0.0390(11) 0.0188(9) 0.0014(9) 0.0044(9)
O9 0.0821(18) 0.0481(14) 0.0597(16) 0.0259(12) -0.0057(14) 0.0032(13)
O10 0.0380(11) 0.0342(11) 0.0386(11) 0.0006(8) -0.0029(9) 0.0082(9)
C1 0.0212(12) 0.0347(14) 0.0174(12) -0.0027(10) -0.0037(10) 0.0050(11)
C2 0.0233(12) 0.0408(15) 0.0240(13) -0.0025(11) -0.0034(11) -0.0056(11)
C3 0.0251(13) 0.0379(15) 0.0252(13) -0.0043(11) -0.0030(11) -0.0014(11)
C4 0.0266(13) 0.0356(14) 0.0196(12) -0.0034(10) -0.0022(10) 0.0033(11)
C5 0.0254(13) 0.0442(16) 0.0233(13) -0.0024(11) -0.0020(11) -0.0046(12)
C6 0.0298(14) 0.0473(17) 0.0215(13) -0.0035(12) -0.0063(11) 0.0019(12)
C7 0.0356(15) 0.0459(17) 0.0240(14) 0.0039(12) 0.0015(12) -0.0008(13)
C8 0.0382(16) 0.0407(16) 0.0348(16) -0.0037(13) -0.0028(13) -0.0114(13)
C9 0.0345(14) 0.0425(16) 0.0257(14) -0.0090(12) -0.0042(12) -0.0030(12)
C10 0.057(2) 0.105(3) 0.0188(15) 0.0006(17) -0.0060(15) -0.015(2)
C11 0.0289(13) 0.0289(13) 0.0187(12) -0.0040(10) -0.0008(10) -0.0055(11)
C12 0.0258(13) 0.0319(14) 0.0345(15) -0.0094(11) -0.0058(11) -0.0022(11)
C13 0.0241(14) 0.0373(16) 0.0438(17) -0.0133(13) -0.0039(12) -0.0064(12)
C14 0.0312(14) 0.0384(16) 0.0373(16) -0.0137(12) -0.0039(12) -0.0069(12)
C15 0.0387(17) 0.0480(19) 0.062(2) -0.0272(16) -0.0121(15) 0.0021(14)
C16 0.0362(17) 0.058(2) 0.067(2) -0.0267(18) -0.0173(16) 0.0023(15)
C17 0.0421(17) 0.0469(18) 0.0429(17) -0.0125(14) -0.0126(14) -0.0140(14)
C18 0.0446(17) 0.0330(15) 0.0379(16) -0.0099(12) -0.0095(13) -0.0062(13)
C19 0.0316(14) 0.0378(16) 0.0464(17) -0.0138(13) -0.0094(13) -0.0039(12)
C20 0.085(3) 0.0402(19) 0.077(3) -0.0289(18) -0.031(2) -0.0055(18)
C21 0.0257(13) 0.0291(14) 0.0258(13) 0.0027(10) -0.0034(11) -0.0027(11)
C22 0.0253(13) 0.0309(14) 0.0296(14) 0.0062(11) -0.0048(11) 0.0004(11)
C23 0.0291(13) 0.0301(14) 0.0312(14) 0.0051(11) -0.0045(11) -0.0019(11)
C24 0.0265(13) 0.0368(15) 0.0289(14) 0.0036(11) -0.0038(11) -0.0049(11)
C25 0.0367(16) 0.0501(19) 0.0385(17) 0.0011(14) -0.0008(13) 0.0057(14)
C26 0.0458(19) 0.074(2) 0.0360(18) 0.0021(16) 0.0128(15) 0.0012(18)
C27 0.054(2) 0.073(2) 0.0320(17) 0.0172(16) 0.0053(15) -0.0067(18)
C28 0.0448(17) 0.0423(17) 0.0399(17) 0.0121(14) -0.0082(14) -0.0054(14)
C29 0.0322(14) 0.0369(16) 0.0313(15) 0.0020(12) -0.0022(12) -0.0028(12)
C30 0.099(3) 0.042(2) 0.087(3) 0.013(2) -0.021(3) 0.010(2)
C31 0.079(3) 0.071(3) 0.083(3) 0.022(2) -0.011(2) 0.030(2)
C32 0.100(3) 0.052(2) 0.094(3) 0.009(2) -0.014(3) -0.020(2)

loop_
_atom_type_symbol
_atom_type_description
_atom_type_scat_dispersion_real
_atom_type_scat_dispersion_imag
_atom_type_scat_source
C C 0.0033 0.0016 'International Tables Vol C Tables 4.2.6.8 and 6.1.1.4'
H H 0.0000 0.0000 'International Tables Vol C Tables 4.2.6.8 and 6.1.1.4'
Nd Nd -0.1943 3.0179 'International Tables Vol C Tables 4.2.6.8 and 6.1.1.4'
O O 0.0106 0.0060 'International Tables Vol C Tables 4.2.6.8 and 6.1.1.4'
S S 0.1246 0.1234 'International Tables Vol C Tables 4.2.6.8 and 6.1.1.4'

loop_
_geom_angle_atom_site_label_1
_geom_angle_atom_site_label_2
_geom_angle_atom_site_label_3
_geom_angle
_geom_angle_site_symmetry_1
_geom_angle_site_symmetry_3
O1 Nd1 Nd1 127.73(4) . 2_676
O1 Nd1 O2 50.05(5) . .
O1 Nd1 O5 100.97(5) . .
O1 Nd1 C1 24.70(6) . .
O1 Nd1 C11 86.23(6) . .
O2 Nd1 Nd1 114.46(4) 2_776 2_676
O2 Nd1 Nd1 138.42(4) . 2_676
O2 Nd1 O1 111.93(6) 2_776 .
O2 Nd1 O2 66.22(6) 2_776 .
O2 Nd1 O4 145.10(6) 2_776 .
O2 Nd1 O5 146.91(5) 2_776 .
O2 Nd1 O5 77.71(6) 2_776 2_676
O2 Nd1 O7 83.98(6) 2_776 .
O2 Nd1 O10 72.38(6) 2_776 .
O2 Nd1 C1 25.74(6) . .
O2 Nd1 C1 90.81(6) 2_776 .
O2 Nd1 C11 135.70(6) . .
O2 Nd1 C11 155.17(6) 2_776 .
O4 Nd1 Nd1 84.25(4) . 2_676
O4 Nd1 O1 70.72(6) . .
O4 Nd1 O2 119.73(6) . .
O4 Nd1 O5 50.40(5) . .
O4 Nd1 C1 95.36(6) . .
O4 Nd1 C11 24.79(6) . .
O5 Nd1 Nd1 38.25(4) 2_676 2_676
O5 Nd1 Nd1 35.01(4) . 2_676
O5 Nd1 O1 144.68(6) 2_676 .
O5 Nd1 O2 141.33(5) . .
O5 Nd1 O2 113.95(6) 2_676 .
O5 Nd1 O4 121.37(6) 2_676 .
O5 Nd1 O5 73.27(6) 2_676 .
O5 Nd1 O10 138.18(6) 2_676 .
O5 Nd1 C1 120.13(6) . .
O5 Nd1 C1 130.26(7) 2_676 .
O5 Nd1 C11 25.66(6) . .
O5 Nd1 C11 97.46(6) 2_676 .
O7 Nd1 Nd1 68.70(4) . 2_676
O7 Nd1 O1 139.55(6) . .
O7 Nd1 O2 145.64(5) . .
O7 Nd1 O4 75.65(6) . .
O7 Nd1 O5 73.30(6) . 2_676
O7 Nd1 O5 72.81(6) . .
O7 Nd1 O10 75.08(6) . .
O7 Nd1 C1 154.18(6) . .
O7 Nd1 C11 71.37(6) . .
O8 Nd1 Nd1 66.75(4) . 2_676
O8 Nd1 O1 73.15(6) . .
O8 Nd1 O2 75.48(6) . .
O8 Nd1 O2 114.55(7) . 2_776
O8 Nd1 O4 99.72(7) . .
O8 Nd1 O5 72.08(6) . 2_676
O8 Nd1 O5 71.01(6) . .
O8 Nd1 O7 135.45(6) . .
O8 Nd1 O10 147.68(7) . .
O8 Nd1 C1 69.40(6) . .
O8 Nd1 C11 86.25(7) . .
O10 Nd1 Nd1 141.75(5) . 2_676
O10 Nd1 O1 75.11(6) . .
O10 Nd1 O2 79.67(6) . .
O10 Nd1 O4 75.12(6) . .
O10 Nd1 O5 121.60(6) . .
O10 Nd1 C1 79.23(7) . .
O10 Nd1 C11 97.65(7) . .
C1 Nd1 Nd1 135.38(4) . 2_676
C11 Nd1 Nd1 59.67(5) . 2_676
C11 Nd1 C1 110.00(7) . .
O10 S1 C31 104.12(16) . .
O10 S1 C32 103.92(17) . .
C32 S1 C31 99.3(2) . .
C1 O1 Nd1 97.61(14) . .
Nd1 O2 Nd1 113.78(6) 2_776 .
C1 O2 Nd1 149.93(15) . 2_776
C1 O2 Nd1 90.53(14) . .
C6 O3 C10 117.4(2) . .
C11 O4 Nd1 97.84(15) . .
Nd1 O5 Nd1 106.73(6) 2_676 .
C11 O5 Nd1 153.55(16) . 2_676
C11 O5 Nd1 90.74(14) . .
C18 O6 C20 118.3(3) . .
C21 O7 Nd1 136.41(16) . .
C21 O8 Nd1 141.02(17) 2_676 .
C28 O9 C30 118.3(3) . .
S1 O10 Nd1 127.35(11) . .
O1 C1 Nd1 57.69(12) . .
O1 C1 O2 120.0(2) . .
O1 C1 C2 121.0(2) . .
O2 C1 Nd1 63.73(12) . .
O2 C1 C2 119.0(2) . .
C2 C1 Nd1 166.32(17) . .
C1 C2 H2 119.7 . .
C3 C2 C1 120.7(2) . .
C3 C2 H2 119.7 . .
C2 C3 H3 115.7 . .
C2 C3 C4 128.6(3) . .
C4 C3 H3 115.7 . .
C5 C4 C3 118.4(2) . .
C5 C4 C9 118.5(2) . .
C9 C4 C3 123.1(2) . .
C4 C5 H5 119.5 . .
C6 C5 C4 121.1(2) . .
C6 C5 H5 119.5 . .
O3 C6 C5 115.2(2) . .
O3 C6 C7 125.0(2) . .
C7 C6 C5 119.9(2) . .
C6 C7 H7 120.3 . .
C6 C7 C8 119.3(3) . .
C8 C7 H7 120.3 . .
C7 C8 H8 119.3 . .
C9 C8 C7 121.4(3) . .
C9 C8 H8 119.3 . .
C4 C9 H9 120.1 . .
C8 C9 C4 119.8(2) . .
C8 C9 H9 120.1 . .
O3 C10 H10A 109.5 . .
O3 C10 H10B 109.5 . .
O3 C10 H10C 109.5 . .
H10A C10 H10B 109.5 . .
H10A C10 H10C 109.5 . .
H10B C10 H10C 109.5 . .
O4 C11 Nd1 57.37(13) . .
O4 C11 O5 120.8(2) . .
O4 C11 C12 120.4(2) . .
O5 C11 Nd1 63.60(12) . .
O5 C11 C12 118.8(2) . .
C12 C11 Nd1 175.21(18) . .
C11 C12 H12 117.6(2) . .
C13 C12 C11 121.6(2) . .
C13 C12 H12 120.7(2) . .
C12 C13 H13 119.3(18) . .
C12 C13 C14 127.5(3) . .
C14 C13 H13 113.2(18) . .
C15 C14 C13 123.4(3) . .
C19 C14 C13 118.4(3) . .
C19 C14 C15 118.2(3) . .
C14 C15 H15 120.2 . .
C16 C15 C14 119.5(3) . .
C16 C15 H15 120.2 . .
C15 C16 H16 119.0 . .
C15 C16 C17 122.1(3) . .
C17 C16 H16 119.0 . .
C16 C17 H17 120.5 . .
C18 C17 C16 119.1(3) . .
C18 C17 H17 120.5 . .
O6 C18 C17 125.6(3) . .
O6 C18 C19 115.3(3) . .
C17 C18 C19 119.0(3) . .
C14 C19 C18 122.1(3) . .
C14 C19 H19 118.9 . .
C18 C19 H19 118.9 . .
O6 C20 H20A 109.5 . .
O6 C20 H20B 109.5 . .
O6 C20 H20C 109.5 . .
H20A C20 H20B 109.5 . .
H20A C20 H20C 109.5 . .
H20B C20 H20C 109.5 . .
O7 C21 C22 116.9(2) . .
O8 C21 O7 125.8(2) 2_676 .
O8 C21 C22 117.3(2) 2_676 .
C21 C22 H22 119.3 . .
C23 C22 C21 121.5(2) . .
C23 C22 H22 119.3 . .
C22 C23 H23 115.5 . .
C22 C23 C24 128.9(2) . .
C24 C23 H23 115.5 . .
C25 C24 C23 117.7(2) . .
C25 C24 C29 119.6(2) . .
C29 C24 C23 122.6(3) . .
C24 C25 H25 119.9 . .
C24 C25 C26 120.2(3) . .
C26 C25 H25 119.9 . .
C25 C26 H26 119.9 . .
C27 C26 C25 120.2(3) . .
C27 C26 H26 119.9 . .
C26 C27 H27 119.8 . .
C26 C27 C28 120.4(3) . .
C28 C27 H27 119.8 . .
O9 C28 C27 115.1(3) . .
O9 C28 C29 124.8(3) . .
C27 C28 C29 120.2(3) . .
C24 C29 H29 120.3 . .
C28 C29 C24 119.4(3) . .
C28 C29 H29 120.3 . .
O9 C30 H30A 109.5 . .
O9 C30 H30B 109.5 . .
O9 C30 H30C 109.5 . .
H30A C30 H30B 109.5 . .
H30A C30 H30C 109.5 . .
H30B C30 H30C 109.5 . .
S1 C31 H31A 109.5 . .
S1 C31 H31B 109.5 . .
S1 C31 H31C 109.5 . .
H31A C31 H31B 109.5 . .
H31A C31 H31C 109.5 . .
H31B C31 H31C 109.5 . .
S1 C32 H32A 109.5 . .
S1 C32 H32B 109.5 . .
S1 C32 H32C 109.5 . .
H32A C32 H32B 109.5 . .
H32A C32 H32C 109.5 . .
H32B C32 H32C 109.5 . .

loop_
_geom_bond_atom_site_label_1
_geom_bond_atom_site_label_2
_geom_bond_distance
_geom_bond_site_symmetry_2
Nd1 Nd1 4.0855(3) 2_676
Nd1 O1 2.5202(17) .
Nd1 O2 2.6506(17) .
Nd1 O2 2.4416(16) 2_776
Nd1 O4 2.5067(17) .
Nd1 O5 2.4477(17) 2_676
Nd1 O5 2.6414(17) .
Nd1 O7 2.4451(17) .
Nd1 O8 2.4229(18) .
Nd1 O10 2.4583(18) .
Nd1 C1 2.956(2) .
Nd1 C11 2.949(2) .
S1 O10 1.510(2) .
S1 C31 1.781(4) .
S1 C32 1.773(4) .
O1 C1 1.246(3) .
O2 Nd1 2.4416(15) 2_776
O2 C1 1.283(3) .
O3 C6 1.368(3) .
O3 C10 1.434(3) .
O4 C11 1.248(3) .
O5 Nd1 2.4478(17) 2_676
O5 C11 1.277(3) .
O6 C18 1.355(4) .
O6 C20 1.432(4) .
O7 C21 1.260(3) .
O8 C21 1.258(3) 2_676
O9 C28 1.365(4) .
O9 C30 1.415(5) .
C1 C2 1.474(3) .
C2 H2 0.9300 .
C2 C3 1.332(4) .
C3 H3 0.9300 .
C3 C4 1.463(4) .
C4 C5 1.391(3) .
C4 C9 1.398(4) .
C5 H5 0.9300 .
C5 C6 1.388(4) .
C6 C7 1.376(4) .
C7 H7 0.9300 .
C7 C8 1.385(4) .
C8 H8 0.9300 .
C8 C9 1.375(4) .
C9 H9 0.9300 .
C10 H10A 0.9600 .
C10 H10B 0.9600 .
C10 H10C 0.9600 .
C11 C12 1.483(3) .
C12 H12 1.003(3) .
C12 C13 1.315(4) .
C13 H13 0.94(3) .
C13 C14 1.470(4) .
C14 C15 1.399(4) .
C14 C19 1.383(4) .
C15 H15 0.9300 .
C15 C16 1.375(4) .
C16 H16 0.9300 .
C16 C17 1.383(4) .
C17 H17 0.9300 .
C17 C18 1.380(4) .
C18 C19 1.393(4) .
C19 H19 0.9300 .
C20 H20A 0.9600 .
C20 H20B 0.9600 .
C20 H20C 0.9600 .
C21 O8 1.258(3) 2_676
C21 C22 1.492(3) .
C22 H22 0.9300 .
C22 C23 1.321(4) .
C23 H23 0.9300 .
C23 C24 1.469(3) .
C24 C25 1.383(4) .
C24 C29 1.396(4) .
C25 H25 0.9300 .
C25 C26 1.385(4) .
C26 H26 0.9300 .
C26 C27 1.361(5) .
C27 H27 0.9300 .
C27 C28 1.386(5) .
C28 C29 1.386(4) .
C29 H29 0.9300 .
C30 H30A 0.9600 .
C30 H30B 0.9600 .
C30 H30C 0.9600 .
C31 H31A 0.9600 .
C31 H31B 0.9600 .
C31 H31C 0.9600 .
C32 H32A 0.9600 .
C32 H32B 0.9600 .
C32 H32C 0.9600 .

loop_
_geom_torsion_atom_site_label_1
_geom_torsion_atom_site_label_2
_geom_torsion_atom_site_label_3
_geom_torsion_atom_site_label_4
_geom_torsion
_geom_torsion_site_symmetry_1
_geom_torsion_site_symmetry_4
Nd1 O1 C1 O2 14.2(2) . .
Nd1 O1 C1 C2 -164.0(2) . .
Nd1 O2 C1 Nd1 145.1(3) 2_776 .
Nd1 O2 C1 O1 -13.4(2) . .
Nd1 O2 C1 O1 131.8(3) 2_776 .
Nd1 O2 C1 C2 164.9(2) . .
Nd1 O2 C1 C2 -50.0(4) 2_776 .
Nd1 O4 C11 O5 5.2(3) . .
Nd1 O4 C11 C12 -175.0(2) . .
Nd1 O5 C11 Nd1 -132.3(3) 2_676 .
Nd1 O5 C11 O4 -4.9(2) . .
Nd1 O5 C11 O4 -137.2(3) 2_676 .
Nd1 O5 C11 C12 43.1(5) 2_676 .
Nd1 O5 C11 C12 175.3(2) . .
Nd1 O7 C21 O8 14.9(4) . 2_676
Nd1 O7 C21 C22 -163.28(17) . .
Nd1 C1 C2 C3 -80.2(8) . .
O1 C1 C2 C3 0.1(4) . .
O2 C1 C2 C3 -178.1(2) . .
O3 C6 C7 C8 -179.9(3) . .
O4 C11 C12 C13 -5.1(4) . .
O5 C11 C12 C13 174.6(3) . .
O6 C18 C19 C14 -179.2(3) . .
O7 C21 C22 C23 162.0(3) . .
O8 C21 C22 C23 -16.4(4) 2_676 .
O9 C28 C29 C24 178.2(3) . .
C1 C2 C3 C4 174.7(2) . .
C2 C3 C4 C5 -172.5(3) . .
C2 C3 C4 C9 5.2(4) . .
C3 C4 C5 C6 176.1(3) . .
C3 C4 C9 C8 -176.4(3) . .
C4 C5 C6 O3 -179.0(2) . .
C4 C5 C6 C7 1.2(4) . .
C5 C4 C9 C8 1.3(4) . .
C5 C6 C7 C8 -0.2(4) . .
C6 C7 C8 C9 -0.2(4) . .
C7 C8 C9 C4 -0.3(4) . .
C9 C4 C5 C6 -1.8(4) . .
C10 O3 C6 C5 -178.7(3) . .
C10 O3 C6 C7 1.1(4) . .
C11 C12 C13 C14 178.8(3) . .
C12 C13 C14 C15 8.3(5) . .
C12 C13 C14 C19 -170.1(3) . .
C13 C14 C15 C16 -178.8(3) . .
C13 C14 C19 C18 179.1(3) . .
C14 C15 C16 C17 0.2(6) . .
C15 C14 C19 C18 0.6(5) . .
C15 C16 C17 C18 -0.1(5) . .
C16 C17 C18 O6 178.8(3) . .
C16 C17 C18 C19 0.3(5) . .
C17 C18 C19 C14 -0.6(5) . .
C19 C14 C15 C16 -0.5(5) . .
C20 O6 C18 C17 7.7(5) . .
C20 O6 C18 C19 -173.7(3) . .
C21 C22 C23 C24 -176.4(3) . .
C22 C23 C24 C25 161.8(3) . .
C22 C23 C24 C29 -18.7(5) . .
C23 C24 C25 C26 -179.7(3) . .
C23 C24 C29 C28 -179.0(3) . .
C24 C25 C26 C27 -1.0(5) . .
C25 C24 C29 C28 0.5(4) . .
C25 C26 C27 C28 0.2(6) . .
C26 C27 C28 O9 -178.6(3) . .
C26 C27 C28 C29 1.1(5) . .
C27 C28 C29 C24 -1.4(5) . .
C29 C24 C25 C26 0.7(5) . .
C30 O9 C28 C27 174.7(3) . .
C30 O9 C28 C29 -4.9(5) . .
C31 S1 O10 Nd1 -164.6(2) . .
C32 S1 O10 Nd1 91.9(2) . .
